data_4342103
loop_
_publ_author_name
'Nourmahnad, Anahita'
'Smith, Matthew D.'
'Zeller, Matthias'
'Ferrence, Gregory M.'
'Schrier, Joshua'
'Norquist, Alexander J.'

_publ_section_title
;
 Role of noncovalent interactions in vanadium tellurite chain
 connectivities.
;
_journal_issue 2
_journal_name_full 'Inorganic chemistry'
_journal_page_first 694
_journal_page_last 703
_journal_paper_doi 10.1021/ic502753e
_journal_volume 54
_journal_year 2015
_chemical_formula_moiety 'C5 H16 N2 O10 Te2 V2'
_chemical_formula_sum 'C5 H16 N2 O10 Te2 V2'
_chemical_formula_weight 621.27
_space_group_IT_number 2
_symmetry_cell_setting triclinic
_symmetry_space_group_name_Hall '-P 1'
_symmetry_space_group_name_H-M 'P -1'
_atom_sites_solution_hydrogens difmap
_atom_sites_solution_primary direct
_cell_angle_alpha 93.4986(16)
_cell_angle_beta 93.7112(15)
_cell_angle_gamma 96.8662(15)
_cell_formula_units_Z 2
_cell_length_a 7.5506(3)
_cell_length_b 8.9255(4)
_cell_length_c 11.4699(5)
_cell_measurement_reflns_used 9945
_cell_measurement_temperature 100
_cell_measurement_theta_max 32
_cell_measurement_theta_min 3
_cell_volume 763.99(6)
_computing_cell_refinement 'DENZO/SCALEPACK (Otwinowski & Minor, 1997)'
_computing_data_collection 'COLLECT (Nonius, 2001).'
_computing_data_reduction 'DENZO/SCALEPACK (Otwinowski & Minor, 1997)'
_computing_molecular_graphics 'CAMERON (Watkin et al., 1996)'
_computing_publication_material 'CRYSTALS (Betteridge et al., 2003)'
_computing_structure_refinement 'CRYSTALS (Betteridge et al., 2003)'
_computing_structure_solution 'SIR92 (Altomare et al., 1994)'
_diffrn_ambient_temperature 100
_diffrn_measured_fraction_theta_full 0.995
_diffrn_measured_fraction_theta_max 0.943
_diffrn_measurement_device Area
_diffrn_measurement_device_type 'Nonius KappaCCD'
_diffrn_measurement_method \w
_diffrn_radiation_monochromator graphite
_diffrn_radiation_type 'Mo K\a'
_diffrn_radiation_wavelength 0.71073
_diffrn_reflns_av_R_equivalents 0.015
_diffrn_reflns_limit_h_max 11
_diffrn_reflns_limit_h_min -11
_diffrn_reflns_limit_k_max 13
_diffrn_reflns_limit_k_min -13
_diffrn_reflns_limit_l_max 17
_diffrn_reflns_limit_l_min -17
_diffrn_reflns_number 29849
_diffrn_reflns_theta_full 28.493
_diffrn_reflns_theta_max 32.015
_diffrn_reflns_theta_min 2.304
_diffrn_standards_number 0
_exptl_absorpt_coefficient_mu 5.014
_exptl_absorpt_correction_T_max 0.53
_exptl_absorpt_correction_T_min 0.49
_exptl_absorpt_correction_type multi-scan
_exptl_absorpt_process_details 'DENZO/SCALEPACK (Otwinowski & Minor, 1997)'
_exptl_crystal_colour yellow
_exptl_crystal_density_diffrn 2.701
_exptl_crystal_density_method 'not measured'
_exptl_crystal_description prism
_exptl_crystal_F_000 580
_exptl_crystal_size_max 0.346
_exptl_crystal_size_mid 0.141
_exptl_crystal_size_min 0.126
_refine_diff_density_max 0.69
_refine_diff_density_min -0.47
_refine_ls_extinction_coef 19.1(8)
_refine_ls_extinction_method 'Larson (1970), Equation 22'
_refine_ls_goodness_of_fit_ref 1.0138
_refine_ls_hydrogen_treatment constr
_refine_ls_matrix_type full
_refine_ls_number_parameters 191
_refine_ls_number_reflns 4895
_refine_ls_number_restraints 0
_refine_ls_R_factor_all 0.0133
_refine_ls_R_factor_gt 0.0128
_refine_ls_shift/su_max 0.0038294
_refine_ls_shift/su_mean 0.0001032
_refine_ls_structure_factor_coef Fsqd
_refine_ls_weighting_details
;
 Method= Modified Sheldrick 
 w=1/[\s^2^(F^2^) + ( 0.02P)^2^ + 1.23P] 
 ,where P=(max(Fo^2^,0) + 2Fc^2^)/3 
;
_refine_ls_weighting_scheme calc
_refine_ls_wR_factor_all 0.0382
_refine_ls_wR_factor_gt 0.0378
_refine_ls_wR_factor_ref 0.0375
_reflns_limit_h_max 11
_reflns_limit_h_min -11
_reflns_limit_k_max 13
_reflns_limit_k_min -13
_reflns_limit_l_max 17
_reflns_limit_l_min 0
_reflns_number_gt 4932
_reflns_number_total 5016
_reflns_threshold_expression I>2.0\s(I)
_oxford_diffrn_Wilson_B_factor 0.45
_oxford_diffrn_Wilson_scale 10.95
_oxford_refine_ls_r_factor_ref 0.0126
_oxford_refine_ls_scale 0.4296(3)
_oxford_reflns_number_all 5004
_oxford_reflns_threshold_expression_ref I>3.0\s(I)
_cod_data_source_file ic502753e_si_002.cif
_cod_data_source_block '[C~5~H~16~N~2~][V~2~Te~2~O~10~]_Cmp-2'
_cod_depositor_comments
;
The following automatic conversions were performed:

'_symmetry_cell_setting' value 'Triclinic' changed to 'triclinic'
according to
/home/saulius/struct/COD-crude-data--automatic-downloads/rss-feeds/ACS/lib/dictionaries/cif_core.dic
dictionary named 'cif_core.dic' version 2.4.2 from
2011-04-26.

'_atom_sites_solution_primary' value 'Direct' changed to
'direct' according to
/home/saulius/struct/COD-crude-data--automatic-downloads/rss-feeds/ACS/lib/dictionaries/cif_core.dic
dictionary named 'cif_core.dic' version 2.4.2 from 2011-04-26.

Automatic conversion script
Id: cif_fix_values 2935 2014-11-11 08:27:57Z andrius 

 Adding full bibliography for 4342102--4342103.cif.
;
_cod_original_sg_symbol_H-M 'P -1 '
_cod_database_code 4342103

loop_
_symmetry_equiv_pos_as_xyz
x,y,z
-x,-y,-z

loop_
_atom_site_label
_atom_site_type_symbol
_atom_site_fract_x
_atom_site_fract_y
_atom_site_fract_z
_atom_site_U_iso_or_equiv
_atom_site_occupancy
_atom_site_adp_type
_atom_site_refinement_flags_posn
V1 V 1.20501(3) 0.46683(3) 0.84770(2) 0.0068 1.0000 Uani .
V2 V 0.74340(3) 0.00012(3) 0.79962(2) 0.0058 1.0000 Uani .
Te1 Te 1.473321(12) 0.766190(10) 0.972761(8) 0.0058 1.0000 Uani .
Te2 Te 0.962267(11) 0.222896(10) 1.028803(8) 0.0047 1.0000 Uani .
O1 O 1.24099(17) 0.35651(14) 0.73491(11) 0.0147 1.0000 Uani .
O2 O 1.42461(15) 0.58747(12) 0.86796(10) 0.0090 1.0000 Uani .
O3 O 1.03688(15) 0.56094(13) 0.80753(10) 0.0105 1.0000 Uani .
O4 O 1.15635(15) 0.34194(13) 0.96250(11) 0.0101 1.0000 Uani .
O5 O 1.21062(14) 0.65879(12) 1.02600(10) 0.0077 1.0000 Uani .
O6 O 0.60007(15) 0.12436(13) 0.78455(10) 0.0101 1.0000 Uani .
O7 O 0.82174(16) -0.04345(14) 0.67354(10) 0.0114 1.0000 Uani .
O8 O 0.94047(14) 0.08197(12) 0.89403(10) 0.0079 1.0000 Uani .
O9 O 1.64856(15) 0.83207(13) 0.86195(10) 0.0095 1.0000 Uani .
O10 O 0.68372(15) 0.10206(13) 1.08044(10) 0.0093 1.0000 Uani .
N1 N 0.67764(18) 0.45013(15) 0.75185(12) 0.0094 1.0000 Uani .
N2 N 0.79038(18) -0.03526(15) 0.28728(12) 0.0094 1.0000 Uani .
C1 C 0.6647(2) 0.51414(18) 0.63516(14) 0.0116 1.0000 Uani .
C2 C 0.7699(2) 0.43406(18) 0.54707(14) 0.0117 1.0000 Uani .
C3 C 0.6938(2) 0.26871(18) 0.51625(14) 0.0117 1.0000 Uani .
C4 C 0.7831(2) 0.19817(19) 0.41436(15) 0.0140 1.0000 Uani .
C5 C 0.7215(2) 0.02946(18) 0.39625(13) 0.0105 1.0000 Uani .
H1 H 0.8006 0.4599 0.7824 0.0112 1.0000 Uiso R
H2 H 0.6115 0.5006 0.8060 0.0112 1.0000 Uiso R
H3 H 0.6332 0.3446 0.7449 0.0112 1.0000 Uiso R
H4 H 0.5354 0.5020 0.6043 0.0164 1.0000 Uiso R
H5 H 0.7029 0.6273 0.6390 0.0137 1.0000 Uiso R
H6 H 0.8968 0.4387 0.5837 0.0142 1.0000 Uiso R
H7 H 0.7712 0.4885 0.4755 0.0120 1.0000 Uiso R
H8 H 0.7066 0.2103 0.5835 0.0146 1.0000 Uiso R
H9 H 0.5642 0.2589 0.4948 0.0136 1.0000 Uiso R
H10 H 0.9132 0.2119 0.4289 0.0167 1.0000 Uiso R
H11 H 0.7467 0.2441 0.3439 0.0157 1.0000 Uiso R
H12 H 0.7652 -0.0237 0.4586 0.0132 1.0000 Uiso R
H13 H 0.5965 0.0084 0.3899 0.0124 1.0000 Uiso R
H14 H 0.7499 -0.1403 0.2772 0.0098 1.0000 Uiso R
H15 H 0.7475 0.0136 0.2215 0.0098 1.0000 Uiso R
H16 H 0.9175 -0.0202 0.2935 0.0098 1.0000 Uiso R

loop_
_atom_site_aniso_label
_atom_site_aniso_U_11
_atom_site_aniso_U_22
_atom_site_aniso_U_33
_atom_site_aniso_U_23
_atom_site_aniso_U_13
_atom_site_aniso_U_12
V1 0.00561(10) 0.00538(10) 0.00968(11) 0.00169(8) 0.00116(8) 0.00036(8)
V2 0.00548(10) 0.00607(10) 0.00582(10) 0.00046(8) 0.00061(8) 0.00076(8)
Te1 0.00501(5) 0.00594(5) 0.00667(5) 0.00011(3) 0.00059(3) 0.00159(3)
Te2 0.00425(4) 0.00395(4) 0.00604(4) 0.00068(3) 0.00043(3) 0.00090(3)
O1 0.0180(6) 0.0089(5) 0.0171(6) -0.0021(4) 0.0053(4) 0.0002(4)
O2 0.0078(4) 0.0072(4) 0.0116(5) -0.0025(4) 0.0032(4) -0.0004(4)
O3 0.0090(5) 0.0103(5) 0.0120(5) 0.0017(4) -0.0013(4) 0.0014(4)
O4 0.0066(4) 0.0087(5) 0.0155(5) 0.0048(4) 0.0020(4) -0.0002(4)
O5 0.0059(4) 0.0075(4) 0.0105(5) 0.0024(4) 0.0007(4) 0.0024(3)
O6 0.0087(5) 0.0092(5) 0.0126(5) 0.0012(4) -0.0005(4) 0.0021(4)
O7 0.0117(5) 0.0146(5) 0.0078(5) -0.0007(4) 0.0018(4) 0.0011(4)
O8 0.0072(4) 0.0080(4) 0.0084(4) -0.0018(4) 0.0006(4) 0.0012(4)
O9 0.0087(5) 0.0080(5) 0.0119(5) 0.0017(4) 0.0037(4) -0.0002(4)
O10 0.0083(5) 0.0094(5) 0.0113(5) 0.0035(4) 0.0023(4) 0.0036(4)
N1 0.0085(5) 0.0110(6) 0.0088(5) 0.0000(4) 0.0011(4) 0.0020(4)
N2 0.0094(5) 0.0097(5) 0.0093(5) -0.0005(4) 0.0017(4) 0.0012(4)
C1 0.0150(7) 0.0118(6) 0.0089(6) 0.0018(5) 0.0013(5) 0.0049(5)
C2 0.0141(7) 0.0111(6) 0.0099(6) -0.0006(5) 0.0038(5) 0.0007(5)
C3 0.0149(7) 0.0114(6) 0.0093(6) 0.0005(5) 0.0041(5) 0.0021(5)
C4 0.0190(7) 0.0114(7) 0.0116(7) -0.0012(5) 0.0068(6) 0.0002(6)
C5 0.0126(6) 0.0112(6) 0.0076(6) -0.0004(5) 0.0026(5) 0.0004(5)

loop_
_atom_type_symbol
_atom_type_scat_dispersion_real
_atom_type_scat_dispersion_imag
_atom_type_scat_Cromer_Mann_a1
_atom_type_scat_Cromer_Mann_b1
_atom_type_scat_Cromer_Mann_a2
_atom_type_scat_Cromer_Mann_b2
_atom_type_scat_Cromer_Mann_a3
_atom_type_scat_Cromer_Mann_b3
_atom_type_scat_Cromer_Mann_a4
_atom_type_scat_Cromer_Mann_b4
_atom_type_scat_Cromer_Mann_c
_atom_type_scat_source
C 0.0033 0.0016 2.3100 20.8439 1.0200 10.2075 1.5886 0.5687 0.8650 51.6512 0.2156 'International Tables Vol C 4.2.6.8 and 6.1.1.4'
N 0.0061 0.0033 12.2126 0.0057 3.1322 9.8933 2.0125 28.9975 1.1663 0.5826 -11.5290 'International Tables Vol C 4.2.6.8 and 6.1.1.4'
H 0.0000 0.0000 0.4930 10.5109 0.3229 26.1257 0.1402 3.1424 0.0408 57.7998 0.0030 'International Tables Vol C 4.2.6.8 and 6.1.1.4'
V 0.3005 0.5294 10.2971 6.8657 7.3511 0.4385 2.0703 26.8938 2.0571 102.4780 1.2199 'International Tables Vol C 4.2.6.8 and 6.1.1.4'
Te -0.5308 1.6751 19.9644 4.8174 19.0138 0.4209 6.1449 28.5284 2.5239 70.8403 4.3520 'International Tables Vol C 4.2.6.8 and 6.1.1.4'
O 0.0106 0.0060 3.0485 13.2771 2.2868 5.7011 1.5463 0.3239 0.8670 32.9089 0.2508 'International Tables Vol C 4.2.6.8 and 6.1.1.4'

loop_
_geom_angle_atom_site_label_1
_geom_angle_site_symmetry_1
_geom_angle_atom_site_label_2
_geom_angle_atom_site_label_3
_geom_angle_site_symmetry_3
_geom_angle
_geom_angle_publ_flag
Te2 2_767 V1 Te1 . 58.200(5) yes
Te2 2_767 V1 Te2 . 91.502(7) yes
Te1 . V1 Te2 . 118.782(8) yes
Te2 2_767 V1 O1 . 151.97(5) yes
Te1 . V1 O1 . 127.75(5) yes
Te2 . V1 O1 . 104.26(4) yes
Te2 2_767 V1 O2 . 84.94(3) yes
Te1 . V1 O2 . 28.41(3) yes
Te2 . V1 O2 . 133.61(4) yes
O1 . V1 O2 . 99.79(6) yes
Te2 2_767 V1 O3 . 46.88(4) yes
Te1 . V1 O3 . 96.28(4) yes
Te2 . V1 O3 . 96.43(4) yes
O1 . V1 O3 . 107.42(6) yes
O2 . V1 O3 . 113.37(6) yes
Te2 2_767 V1 O4 . 97.30(4) yes
Te1 . V1 O4 . 106.40(4) yes
Te2 . V1 O4 . 19.41(4) yes
O1 . V1 O4 . 105.25(6) yes
O2 . V1 O4 . 115.46(5) yes
Te2 2_767 V1 O5 . 32.44(2) yes
Te1 . V1 O5 . 41.96(2) yes
Te2 . V1 O5 . 82.96(3) yes
O1 . V1 O5 . 169.36(5) yes
O2 . V1 O5 . 69.68(4) yes
O3 . V1 O4 . 113.84(6) yes
O3 . V1 O5 . 79.08(5) yes
O4 . V1 O5 . 78.92(5) yes
O9 1_445 V2 Te1 1_445 20.61(4) yes
O9 1_445 V2 Te2 . 105.39(4) yes
Te1 1_445 V2 Te2 . 95.604(7) yes
O9 1_445 V2 O6 . 112.55(6) yes
Te1 1_445 V2 O6 . 94.84(4) yes
Te2 . V2 O6 . 89.53(4) yes
O9 1_445 V2 O7 . 110.11(6) yes
Te1 1_445 V2 O7 . 128.65(4) yes
Te2 . V2 O7 . 127.08(4) yes
O6 . V2 O7 . 110.60(6) yes
O9 1_445 V2 O8 . 107.89(5) yes
Te1 1_445 V2 O8 . 106.69(4) yes
Te2 . V2 O8 . 25.30(3) yes
O6 . V2 O8 . 110.62(5) yes
O7 . V2 O8 . 104.74(5) yes
V1 . Te1 O10 2_767 91.33(4) yes
V1 . Te1 V2 1_665 120.092(7) yes
O10 2_767 Te1 V2 1_665 77.69(3) yes
V1 . Te1 O2 . 27.40(3) yes
O10 2_767 Te1 O2 . 105.52(5) yes
V2 1_665 Te1 O2 . 99.68(3) yes
V1 . Te1 O5 . 50.52(3) yes
O10 2_767 Te1 O5 . 77.78(4) yes
V2 1_665 Te1 O5 . 153.37(3) yes
O2 . Te1 O5 . 77.18(4) yes
V1 . Te1 O9 . 108.38(3) yes
O10 2_767 Te1 O9 . 92.14(5) yes
V2 1_665 Te1 O9 . 18.80(3) yes
O2 . Te1 O9 . 84.31(5) yes
O5 . Te1 O9 . 155.52(4) yes
O3 2_767 Te2 V2 . 149.56(3) yes
O3 2_767 Te2 O5 2_767 75.06(4) yes
V2 . Te2 O5 2_767 77.24(3) yes
O3 2_767 Te2 V1 2_767 27.69(3) yes
V2 . Te2 V1 2_767 122.723(7) yes
O5 2_767 Te2 V1 2_767 47.58(3) yes
O3 2_767 Te2 V1 . 92.10(3) yes
V2 . Te2 V1 . 94.021(7) yes
O5 2_767 Te2 V1 . 77.49(3) yes
V1 2_767 Te2 V1 . 88.498(7) yes
O3 2_767 Te2 O4 . 89.05(4) yes
V2 . Te2 O4 . 105.26(4) yes
O5 2_767 Te2 O4 . 93.91(5) yes
V1 2_767 Te2 O4 . 94.06(4) yes
V1 . Te2 O4 . 18.10(3) yes
O3 2_767 Te2 O8 . 171.29(4) yes
V2 . Te2 O8 . 24.09(3) yes
O5 2_767 Te2 O8 . 96.43(5) yes
V1 2_767 Te2 O8 . 143.97(3) yes
V1 . Te2 O8 . 84.11(3) yes
O3 2_767 Te2 O10 . 91.74(4) yes
V2 . Te2 O10 . 68.57(3) yes
O5 2_767 Te2 O10 . 74.15(4) yes
V1 2_767 Te2 O10 . 81.02(3) yes
V1 . Te2 O10 . 149.31(3) yes
O4 . Te2 O8 . 89.70(5) yes
O4 . Te2 O10 . 167.37(4) yes
O8 . Te2 O10 . 87.62(4) yes
V1 . O2 Te1 . 124.18(6) yes
Te2 2_767 O3 V1 . 105.43(5) yes
V1 . O4 Te2 . 142.49(7) yes
Te1 . O5 V1 . 87.51(4) yes
Te1 . O5 Te2 2_767 106.46(5) yes
V1 . O5 Te2 2_767 99.98(5) yes
V2 . O8 Te2 . 130.61(6) yes
Te1 . O9 V2 1_665 140.60(7) yes
Te2 . O10 Te1 2_767 101.54(5) yes
C1 . N1 H1 . 110.2 no
C1 . N1 H2 . 111.2 no
H1 . N1 H2 . 108.6 no
C1 . N1 H3 . 110.1 no
H1 . N1 H3 . 107.7 no
H2 . N1 H3 . 109.0 no
C5 . N2 H14 . 109.3 no
C5 . N2 H15 . 109.7 no
H14 . N2 H15 . 109.4 no
C5 . N2 H16 . 109.7 no
H14 . N2 H16 . 109.5 no
H15 . N2 H16 . 109.2 no
N1 . C1 C2 . 111.84(13) yes
N1 . C1 H4 . 109.0 no
C2 . C1 H4 . 108.3 no
N1 . C1 H5 . 112.9 no
C2 . C1 H5 . 110.0 no
H4 . C1 H5 . 104.4 no
C1 . C2 C3 . 113.29(13) yes
C1 . C2 H6 . 106.8 no
C3 . C2 H6 . 109.2 no
C1 . C2 H7 . 108.9 no
C3 . C2 H7 . 109.1 no
H6 . C2 H7 . 109.4 no
C2 . C3 C4 . 112.23(13) yes
C2 . C3 H8 . 110.3 no
C4 . C3 H8 . 109.6 no
C2 . C3 H9 . 111.2 no
C4 . C3 H9 . 107.9 no
H8 . C3 H9 . 105.4 no
C3 . C4 C5 . 110.76(13) yes
C3 . C4 H10 . 111.1 no
C5 . C4 H10 . 107.9 no
C3 . C4 H11 . 108.2 no
C5 . C4 H11 . 107.6 no
H10 . C4 H11 . 111.3 no
C4 . C5 N2 . 110.52(12) yes
C4 . C5 H12 . 111.7 no
N2 . C5 H12 . 106.6 no
C4 . C5 H13 . 112.0 no
N2 . C5 H13 . 108.1 no
H12 . C5 H13 . 107.7 no

loop_
_geom_bond_atom_site_label_1
_geom_bond_atom_site_label_2
_geom_bond_site_symmetry_2
_geom_bond_distance
_geom_bond_publ_flag
V1 Te2 2_767 3.4438(3) yes
V1 Te1 . 3.3410(3) yes
V1 Te2 . 3.5363(3) yes
V1 O1 . 1.6343(13) yes
V1 O2 . 1.8589(11) yes
V1 O3 . 1.6601(12) yes
V1 O4 . 1.8042(12) yes
V1 O5 . 2.5814(12) yes
V2 O9 1_445 1.7928(11) yes
V2 Te1 1_445 3.5319(3) yes
V2 Te2 . 3.4072(3) yes
V2 O6 . 1.6483(12) yes
V2 O7 . 1.6400(12) yes
V2 O8 . 1.8318(11) yes
Te1 O10 2_767 1.8678(11) yes
Te1 O2 . 1.9218(11) yes
Te1 O5 . 2.2361(11) yes
Te1 O9 . 1.9583(11) yes
Te2 O3 2_767 2.6077(12) yes
Te2 O5 2_767 1.8758(11) yes
Te2 O4 . 1.9301(11) yes
Te2 O8 . 1.9181(11) yes
Te2 O10 . 2.3737(11) yes
N1 C1 . 1.489(2) yes
N1 H1 . 0.963 no
N1 H2 . 0.947 no
N1 H3 . 0.958 no
N2 C5 . 1.495(2) yes
N2 H14 . 0.948 no
N2 H15 . 0.952 no
N2 H16 . 0.951 no
C1 C2 . 1.522(2) yes
C1 H4 . 1.008 no
C1 H5 . 1.014 no
C2 C3 . 1.530(2) yes
C2 H6 . 1.017 no
C2 H7 . 0.979 no
C3 C4 . 1.527(2) yes
C3 H8 . 0.964 no
C3 H9 . 0.985 no
C4 C5 . 1.519(2) yes
C4 H10 . 0.978 no
C4 H11 . 0.967 no
C5 H12 . 0.945 no
C5 H13 . 0.937 no

loop_
_geom_hbond_atom_site_label_D
_geom_hbond_atom_site_label_H
_geom_hbond_atom_site_label_A
_geom_hbond_site_symmetry_A
_geom_hbond_angle_DHA
_geom_hbond_distance_DH
_geom_hbond_distance_HA
_geom_hbond_distance_DA
_geom_hbond_publ_flag
N1 H1 O3 . 153.82(5) 0.963 1.896 2.793(2) yes
N1 H2 O2 1_455 160.16(5) 0.947 1.850 2.760(2) yes
N1 H3 O6 . 158.78(5) 0.958 2.035 2.948(2) yes
C5 H12 O7 . 149.11(5) 0.945 2.495 3.342(2) yes
C5 H13 O6 2_656 127.12(4) 0.937 2.553 3.207(2) yes
N2 H14 O1 2_756 159.30(6) 0.948 1.936 2.843(2) yes
N2 H15 O10 1_554 173.20(5) 0.952 1.902 2.850(2) yes
N2 H16 O7 2_756 169.51(5) 0.951 1.988 2.928(2) yes
